data_1542159
loop_
_publ_author_name
'Perez, G.'
'Lasserre, F.'
'Moret, J.'
'Maurin, M.'

_publ_section_title
;
 Structure cristalline des hydroxytellurites de nickel et de cobalt
;
_journal_name_full 'Journal of Solid State Chemistry'
_journal_page_first 143
_journal_page_last 149
_journal_volume 17
_journal_year 1976
_chemical_formula_sum 'H2 Ni3 O8 Te2'
_chemical_name_systematic 'Ni3 (O H)2 (Te O3)2'
_space_group_IT_number 186
_symmetry_space_group_name_Hall 'P 6c -2c'
_symmetry_space_group_name_H-M 'P 63 m c'
_cell_angle_alpha 90
_cell_angle_beta 90
_cell_angle_gamma 120
_cell_formula_units_Z 4
_cell_length_a 12.993
_cell_length_b 12.993
_cell_length_c 4.958
_cell_volume 724.863
_citation_journal_id_ASTM JSSCBI
_cod_data_source_file Perez_JSSCBI_1976_1271.cif
_cod_data_source_block H2Ni3O8Te2
_cod_original_cell_volume 724.8632
_cod_database_code 1542159

loop_
_symmetry_equiv_pos_as_xyz
x,y,z
x-y,x,z+1/2
-y,x-y,z
-x,-y,z+1/2
-x+y,-x,z
y,-x+y,z+1/2
y,x,z+1/2
-x+y,y,z
-x,-x+y,z+1/2
-y,-x,z
x-y,-y,z+1/2
x,x-y,z

loop_
_atom_site_label
_atom_site_type_symbol
_atom_site_fract_x
_atom_site_fract_y
_atom_site_fract_z
_atom_site_occupancy
_atom_site_U_iso_or_equiv
O4 O-2 0.473 -0.473 0.147 1 0.0
Te1 Te+4 0.1435 -0.1435 0 1 0.0
O2 O-2 0.335 0.051 0.311 1 0.0
Ni1 Ni+2 0.4308 0.355 0.955 1 0.0
Te2 Te+4 0.6667 0.33333 0.909 1 0.0
O5 O-2 0 0 0.152 1 0.0
O1 O-2 0.208 -0.208 0.276 1 0.0
O3 O-2 0.399 -0.399 0.589 1 0.0
